data_2105674
loop_
_publ_author_name
'Bagautdinov, Bagautdin'
'Pilz, Katrin'
'Ludecke, Jens'
'van Smaalen, Sander'

_publ_section_title
;
 Modulated structures of Cs~2~HgCl~4~: the 5<i>a</i> superstructure at
 185 K and the 3<i>c</i> superstructure at 176 K
;
_journal_issue 6
_journal_name_full 'Acta Crystallographica Section B'
_journal_page_first 886
_journal_page_last 895
_journal_paper_doi 10.1107/S0108768199008071
_journal_volume 55
_journal_year 1999
_chemical_formula_sum 'Cl4 Cs2 Hg'
_chemical_formula_weight 608.2
_space_group_IT_number 62
_space_group_name_Hall '-P 2ac 2n'
_space_group_name_H-M_alt 'P n m a'
_symmetry_cell_setting orthorhombic
_symmetry_space_group_name_Hall '-P 2ac 2n'
_symmetry_space_group_name_H-M 'P n m a'
_cell_angle_alpha 90
_cell_angle_beta 90
_cell_angle_gamma 90
_cell_formula_units_Z 4
_cell_length_a 9.77290(10)
_cell_length_b 7.5276(4)
_cell_length_c 13.3727(7)
_cell_volume 983.78(7)
_diffrn_radiation_type Synchrotron
_diffrn_radiation_wavelength .7000
_cod_data_source_file se0279.cif
_cod_data_source_block 5a
_cod_depositor_comments
;
The following automatic conversions were performed:

'_symmetry_cell_setting' value 'Orthorhombic' changed to
'orthorhombic' according to
/home/saulius/struct/CIF-dictionaries/cif_core.dic dictionary named
'cif_core.dic' version 2.4.2 from 2011-04-26.

Automatic conversion script
Id: cif_fix_values 1891 2012-01-12 08:04:46Z andrius 
;
_cod_original_sg_symbol_H-M 'P nma'
_cod_database_code 2105674

loop_
_space_group_symop_id
_space_group_symop_operation_xyz
1 x,y,z
2 -x+1/2,-y,z+1/2
3 x+1/2,-y+1/2,-z+1/2
4 -x,y+1/2,-z
5 -x,-y,-z
6 x+1/2,y,-z+1/2
7 -x+1/2,y+1/2,z+1/2
8 x,-y+1/2,z

loop_
_atom_site_label
_atom_site_fract_x
_atom_site_fract_y
_atom_site_fract_z
Cs(1) .61963(6) .25 .59598(6)
Cs(2) -.01369(4) .25 .32034(3)
Hg .21371(3) .25 .57575(2)
Cl(1) -.0320(3) .25 .5839(2)
Cl(2) .3257(2) .25 .41090(10)
Cl(3) .3159(2) .5062(2) .6609(4)

loop_
_geom_angle_atom_site_label_1
_geom_angle_atom_site_label_2
_geom_angle_atom_site_label_3
_geom_angle
_geom_angle_publ_flag
Cl1 Hg Cl2 118.2 yes
Cl1 Hg Cl3 112.7 yes
Cl1 Hg Cl3' 112.7 yes
Cl2 Hg Cl3 103.3 yes
Cl2 Hg Cl3' 103.3 yes
Cl3 Hg Cl3' 105.5 yes

loop_
_geom_bond_atom_site_label_1
_geom_bond_atom_site_label_2
_geom_bond_distance
_geom_bond_publ_flag
Hg Cl1 2.399 yes
Hg Cl2 2.471 yes
Hg Cl3 2.456 yes
Hg Cl3' 2.456 yes
